data_7103834
loop_
_publ_author_name
'Pietryga, Jeffrey M.'
'Jones, Jamie N.'
'Mullins, Lucille A.'
'Wiacek, Robert J.'
'Cowley, Alan H.'

_publ_section_title
;
 An unprecedented mode of ligation for a bridged amido-cyclopentadienide
 (constrained geometry) ligand; \p-olefinic interactions with gallium and
 indium
;
_journal_coden_ASTM CHCOFS
_journal_issue 16
_journal_name_full
;
 Chemical Communications (Cambridge, United Kingdom)
;
_journal_page_first 2072
_journal_page_last 2073
_journal_paper_doi 10.1039/b304940j
_journal_year 2003
_chemical_formula_moiety '[C24 H48 Cl3 Mg2 O6][C15 H27 Cl5 Ga2 N Si]'
_chemical_formula_sum 'C39 H75 Cl8 Ga2 Mg2 N O6 Si'
_chemical_formula_weight 1153.75
_space_group_IT_number 14
_symmetry_space_group_name_Hall '-P 2yn'
_symmetry_space_group_name_H-M 'P 1 21/n 1'
_atom_sites_solution_hydrogens geom
_atom_sites_solution_primary direct
_atom_sites_solution_secondary difmap
_audit_creation_method SHELXL-97
_cell_angle_alpha 90.000(5)
_cell_angle_beta 100.558(5)
_cell_angle_gamma 90.000(5)
_cell_formula_units_Z 4
_cell_length_a 12.464(5)
_cell_length_b 19.300(5)
_cell_length_c 23.142(5)
_cell_measurement_reflns_used all
_cell_measurement_temperature 153(2)
_cell_measurement_theta_max 27.48
_cell_measurement_theta_min 3.06
_cell_volume 5473(3)
_computing_cell_refinement DENZO
_computing_data_collection 'Nonius Collect'
_computing_data_reduction Scalepack
_computing_molecular_graphics 'SHELXL-97 (Sheldrick, 1997)'
_computing_publication_material 'SHELXL-97 (Sheldrick, 1997)'
_computing_structure_refinement 'SHELXL-97 (Sheldrick, 1997)'
_computing_structure_solution 'WinGX (Farrugia, 1999)'
_diffrn_ambient_temperature 153(2)
_diffrn_measured_fraction_theta_full 0.989
_diffrn_measured_fraction_theta_max 0.989
_diffrn_measurement_device_type 'Kappa CCD'
_diffrn_radiation_monochromator graphite
_diffrn_radiation_source 'fine-focus sealed tube'
_diffrn_radiation_type MoK\a
_diffrn_radiation_wavelength 0.71069
_diffrn_reflns_av_R_equivalents 0.0138
_diffrn_reflns_av_sigmaI/netI 0.0295
_diffrn_reflns_limit_h_max 16
_diffrn_reflns_limit_h_min -16
_diffrn_reflns_limit_k_max 24
_diffrn_reflns_limit_k_min -21
_diffrn_reflns_limit_l_max 29
_diffrn_reflns_limit_l_min -29
_diffrn_reflns_number 20426
_diffrn_reflns_theta_full 27.48
_diffrn_reflns_theta_max 27.48
_diffrn_reflns_theta_min 3.06
_exptl_absorpt_coefficient_mu 1.460
_exptl_absorpt_correction_T_max 0.7589
_exptl_absorpt_correction_T_min 0.7589
_exptl_crystal_colour colourless
_exptl_crystal_density_diffrn 1.400
_exptl_crystal_density_method 'not measured'
_exptl_crystal_description prism
_exptl_crystal_F_000 2400
_exptl_crystal_size_max 0.20
_exptl_crystal_size_mid 0.20
_exptl_crystal_size_min 0.20
_refine_diff_density_max 0.958
_refine_diff_density_min -0.474
_refine_diff_density_rms 0.064
_refine_ls_extinction_coef 0.00048(16)
_refine_ls_extinction_expression Fc^*^=kFc[1+0.001xFc^2^\l^3^/sin(2\q)]^-1/4^
_refine_ls_extinction_method SHELXL
_refine_ls_goodness_of_fit_ref 1.018
_refine_ls_hydrogen_treatment mixed
_refine_ls_matrix_type full
_refine_ls_number_parameters 689
_refine_ls_number_reflns 12394
_refine_ls_number_restraints 150
_refine_ls_restrained_S_all 1.077
_refine_ls_R_factor_all 0.0478
_refine_ls_R_factor_gt 0.0364
_refine_ls_shift/su_max 0.021
_refine_ls_shift/su_mean 0.001
_refine_ls_structure_factor_coef Fsqd
_refine_ls_weighting_details 'calc w=1/[\s^2^(Fo^2^)+(0.0351P)^2^+6.4344P] where P=(Fo^2^+2Fc^2^)/3'
_refine_ls_weighting_scheme calc
_refine_ls_wR_factor_gt 0.0863
_refine_ls_wR_factor_ref 0.0928
_reflns_number_gt 10329
_reflns_number_total 12394
_reflns_threshold_expression >2sigma(I)
_cod_data_source_file b304940jnew.txt
_cod_data_source_block p21overn
_cod_database_code 7103834

loop_
_symmetry_equiv_pos_as_xyz
'x, y, z'
'-x+1/2, y+1/2, -z+1/2'
'-x, -y, -z'
'x-1/2, -y-1/2, z-1/2'

loop_
_atom_site_label
_atom_site_type_symbol
_atom_site_fract_x
_atom_site_fract_y
_atom_site_fract_z
_atom_site_U_iso_or_equiv
_atom_site_adp_type
_atom_site_occupancy
_atom_site_symmetry_multiplicity
_atom_site_calc_flag
_atom_site_refinement_flags
_atom_site_disorder_assembly
_atom_site_disorder_group
C1 C 0.87482(18) 0.05184(11) 0.73855(10) 0.0227(4) Uani 1 1 d . . .
C2 C 0.80613(19) 0.08728(12) 0.77626(10) 0.0243(5) Uani 1 1 d . . .
C3 C 0.7753(2) 0.15080(12) 0.75409(11) 0.0291(5) Uani 1 1 d . . .
C4 C 0.8186(2) 0.16073(12) 0.70065(11) 0.0297(5) Uani 1 1 d . . .
C5 C 0.87758(19) 0.10264(12) 0.69036(10) 0.0266(5) Uani 1 1 d . . .
C6 C 0.8028(4) -0.09485(16) 0.76989(14) 0.0492(8) Uani 1 1 d . . .
C7 C 0.9115(3) -0.08065(18) 0.66639(17) 0.0474(8) Uani 1 1 d . . .
C8 C 0.5987(2) -0.05243(14) 0.64271(11) 0.0339(6) Uani 1 1 d . . .
C9 C 0.6310(3) -0.12862(17) 0.64168(16) 0.0474(7) Uani 1 1 d . . .
C10 C 0.5451(3) -0.0319(2) 0.58057(14) 0.0476(7) Uani 1 1 d . . .
C11 C 0.5169(3) -0.04327(19) 0.68403(15) 0.0459(7) Uani 1 1 d . . .
C12 C 0.7701(3) 0.05644(16) 0.82897(12) 0.0346(6) Uani 1 1 d . . .
C13 C 0.7094(3) 0.20383(16) 0.77937(16) 0.0448(7) Uani 1 1 d . . .
C14 C 0.8167(3) 0.22898(16) 0.66869(17) 0.0479(8) Uani 1 1 d . . .
C15 C 0.9537(3) 0.09900(19) 0.64693(15) 0.0420(7) Uani 1 1 d . . .
C21 C -0.0029(2) 0.45607(13) 0.39353(11) 0.0324(5) Uani 1 1 d DU . .
H28A H 0.0771 0.4506 0.3972 0.039 Uiso 1 1 calc R . .
H28B H -0.0180 0.4848 0.4266 0.039 Uiso 1 1 calc R . .
C22 C -0.0518(3) 0.48825(15) 0.33534(13) 0.0439(7) Uani 1 1 d DU . .
H36A H -0.0027 0.5237 0.3235 0.053 Uiso 1 1 calc R . .
H36B H -0.1235 0.5096 0.3367 0.053 Uiso 1 1 calc R . .
C23 C -0.0637(2) 0.42684(16) 0.29427(12) 0.0408(6) Uani 1 1 d DU . .
H30A H 0.0057 0.4169 0.2808 0.049 Uiso 1 1 calc R . .
H30B H -0.1218 0.4349 0.2596 0.049 Uiso 1 1 calc R . .
C24 C -0.0940(2) 0.36801(16) 0.33180(11) 0.0384(6) Uani 1 1 d DU . .
H25A H -0.1740 0.3607 0.3241 0.046 Uiso 1 1 calc R . .
H25B H -0.0580 0.3244 0.3233 0.046 Uiso 1 1 calc R . .
C31 C -0.2318(2) 0.42502(14) 0.46645(13) 0.0377(6) Uani 1 1 d DU . .
H32A H -0.2811 0.4044 0.4324 0.045 Uiso 1 1 calc R . .
H32B H -0.1917 0.4639 0.4523 0.045 Uiso 1 1 calc R . .
C32 C -0.2950(4) 0.4496(2) 0.51094(17) 0.0751(13) Uani 1 1 d DU . .
H47A H -0.2792 0.4991 0.5199 0.090 Uiso 1 1 calc R . .
H47B H -0.3742 0.4446 0.4958 0.090 Uiso 1 1 calc R . .
C33 C -0.2636(4) 0.4087(2) 0.56264(16) 0.0763(13) Uani 1 1 d DU . .
H55A H -0.3235 0.3768 0.5675 0.092 Uiso 1 1 calc R . .
H55B H -0.2480 0.4391 0.5977 0.092 Uiso 1 1 calc R . .
C34 C -0.1670(3) 0.36955(19) 0.55696(12) 0.0503(8) Uani 1 1 d DU . .
H37A H -0.1748 0.3208 0.5687 0.060 Uiso 1 1 calc R . .
H37B H -0.1019 0.3896 0.5824 0.060 Uiso 1 1 calc R . .
C41 C -0.2524(2) 0.24184(14) 0.43210(12) 0.0341(6) Uani 1 1 d DU . .
H33A H -0.3012 0.2822 0.4221 0.041 Uiso 1 1 calc R . .
H33B H -0.2424 0.2335 0.4750 0.041 Uiso 1 1 calc R . .
C42 C -0.2991(2) 0.17874(16) 0.39838(14) 0.0458(7) Uani 1 1 d DU . .
H39A H -0.3470 0.1526 0.4202 0.055 Uiso 1 1 calc R . .
H39B H -0.3411 0.1916 0.3593 0.055 Uiso 1 1 calc R . .
C43 C -0.1999(3) 0.13762(15) 0.39272(15) 0.0511(8) Uani 1 1 d DU . .
H43A H -0.1754 0.1090 0.4282 0.061 Uiso 1 1 calc R . .
H43B H -0.2143 0.1070 0.3578 0.061 Uiso 1 1 calc R . .
C44 C -0.1171(3) 0.19145(18) 0.38619(17) 0.0592(10) Uani 1 1 d DU . .
H42A H -0.0433 0.1760 0.4053 0.071 Uiso 1 1 calc R . .
H42B H -0.1166 0.2003 0.3441 0.071 Uiso 1 1 calc R . .
C51 C 0.3698(3) 0.35368(19) 0.4940(2) 0.0722(12) Uani 1 1 d DU . .
H51A H 0.4128 0.3863 0.5221 0.087 Uiso 1 1 calc R . .
H51B H 0.3028 0.3772 0.4737 0.087 Uiso 1 1 calc R . .
C52 C 0.4364(3) 0.3263(3) 0.4506(2) 0.0932(17) Uani 1 1 d DU . .
H52A H 0.3883 0.3114 0.4138 0.112 Uiso 1 1 calc R . .
H52B H 0.4872 0.3622 0.4411 0.112 Uiso 1 1 calc R . .
C53 C 0.4957(3) 0.2682(2) 0.4797(2) 0.0786(13) Uani 1 1 d DU . .
H53A H 0.5238 0.2376 0.4515 0.094 Uiso 1 1 calc R . .
H53B H 0.5569 0.2833 0.5106 0.094 Uiso 1 1 calc R . .
C54 C 0.4113(3) 0.2355(2) 0.5040(2) 0.0740(11) Uani 1 1 d DU . .
H54A H 0.4436 0.2058 0.5376 0.089 Uiso 1 1 calc R . .
H54B H 0.3661 0.2061 0.4740 0.089 Uiso 1 1 calc R . .
C61 C 0.3435(4) 0.3045(3) 0.65403(17) 0.0696(11) Uani 1 1 d DU . .
C62 C 0.3406(4) 0.3022(3) 0.71772(18) 0.0989(17) Uani 1 1 d DU . .
H62A H 0.3893 0.3380 0.7391 0.119 Uiso 1 1 calc R . .
H62B H 0.3640 0.2562 0.7343 0.119 Uiso 1 1 calc R . .
C63 C 0.2243(5) 0.3161(3) 0.72269(18) 0.1041(19) Uani 1 1 d DU . .
H63A H 0.2040 0.2889 0.7553 0.125 Uiso 1 1 calc R . .
H63B H 0.2135 0.3659 0.7301 0.125 Uiso 1 1 calc R . .
C65 C 0.1576(4) 0.2949(3) 0.66594(16) 0.0694(11) Uani 1 1 d DU . .
C71 C 0.2440(3) 0.12734(17) 0.60220(15) 0.0477(7) Uani 1 1 d DU . .
C72 C 0.2332(4) 0.0516(2) 0.5887(2) 0.0688(11) Uani 1 1 d DU . .
C73 C 0.1526(4) 0.0484(2) 0.5320(2) 0.0732(12) Uani 1 1 d DU . .
C74 C 0.1780(4) 0.10950(19) 0.49909(17) 0.0664(11) Uani 1 1 d DU . .
N1 N 0.69760(16) -0.00865(10) 0.66327(9) 0.0278(4) Uani 1 1 d . . .
O20 O -0.05611(14) 0.38910(8) 0.39273(7) 0.0276(3) Uani 1 1 d . . .
O30 O -0.15594(14) 0.37323(9) 0.49582(7) 0.0287(4) Uani 1 1 d . . .
O40 O -0.14808(13) 0.25380(9) 0.41447(7) 0.0292(4) Uani 1 1 d . . .
O50 O 0.34338(15) 0.28996(11) 0.52383(9) 0.0432(5) Uani 1 1 d . . .
O60 O 0.23496(16) 0.28178(11) 0.62629(8) 0.0422(5) Uani 1 1 d . . .
O70 O 0.22685(17) 0.16203(10) 0.54573(9) 0.0451(5) Uani 1 1 d . . .
Si1 Si 0.81691(6) -0.03518(3) 0.70787(3) 0.02627(14) Uani 1 1 d . . .
Cl1 Cl 0.54903(6) 0.14412(4) 0.64986(4) 0.0576(2) Uani 1 1 d . . .
Cl2 Cl 0.71389(8) 0.10752(5) 0.54922(3) 0.0633(2) Uani 1 1 d . . .
Cl10 Cl 0.11077(5) 0.38929(3) 0.52852(3) 0.03031(13) Uani 1 1 d . . .
Cl11 Cl 0.12742(5) 0.26743(3) 0.42734(2) 0.02977(13) Uani 1 1 d . . .
Cl12 Cl -0.00345(5) 0.23236(3) 0.54120(3) 0.03081(13) Uani 1 1 d . . .
Cl20 Cl 1.07704(6) 0.15913(4) 0.80685(4) 0.0539(2) Uani 1 1 d . . .
Cl21 Cl 1.04301(7) -0.00603(4) 0.86982(3) 0.0548(2) Uani 1 1 d . . .
Cl22 Cl 1.15530(6) 0.00568(5) 0.74340(4) 0.0615(2) Uani 1 1 d . . .
Ga1 Ga 0.69477(2) 0.083755(15) 0.639589(12) 0.03154(8) Uani 1 1 d . . .
Ga2 Ga 1.02778(2) 0.050973(15) 0.786328(13) 0.03353(9) Uani 1 1 d . . .
Mg1 Mg -0.03377(6) 0.32146(4) 0.46233(3) 0.02277(16) Uani 1 1 d . . .
Mg2 Mg 0.18671(7) 0.26768(4) 0.53664(4) 0.02902(18) Uani 1 1 d . . .
H1 H 0.836(3) 0.225(2) 0.6293(18) 0.071(12) Uiso 1 1 d . . .
H2 H 0.860(4) 0.260(2) 0.6935(19) 0.083(14) Uiso 1 1 d . . .
H3 H 0.744(3) 0.2487(19) 0.6610(15) 0.056(10) Uiso 1 1 d . . .
H26A H 0.705(3) 0.0277(18) 0.8159(14) 0.048(9) Uiso 1 1 d . . .
H26B H 0.747(3) 0.0915(18) 0.8535(15) 0.049(9) Uiso 1 1 d . . .
H26C H 0.823(3) 0.0312(17) 0.8491(14) 0.043(9) Uiso 1 1 d . . .
H27A H 0.568(3) -0.156(2) 0.6275(16) 0.063(11) Uiso 1 1 d . . .
H27B H 0.661(3) -0.1480(18) 0.6819(16) 0.055(10) Uiso 1 1 d . . .
H27C H 0.688(3) -0.1382(18) 0.6181(15) 0.054(9) Uiso 1 1 d . . .
H34A H 0.496(3) 0.0046(18) 0.6826(14) 0.043(9) Uiso 1 1 d . . .
H34B H 0.452(3) -0.0740(18) 0.6713(15) 0.053(9) Uiso 1 1 d . . .
H34C H 0.550(3) -0.0595(16) 0.7217(15) 0.043(9) Uiso 1 1 d . . .
H35A H 0.930(3) 0.1256(18) 0.6163(15) 0.048(9) Uiso 1 1 d . . .
H35B H 0.969(3) 0.055(2) 0.6380(17) 0.067(12) Uiso 1 1 d . . .
H35C H 1.018(4) 0.117(2) 0.6635(19) 0.083(14) Uiso 1 1 d . . .
H40A H 0.595(3) -0.0363(19) 0.5520(16) 0.062(10) Uiso 1 1 d . . .
H40B H 0.521(3) 0.0149(19) 0.5787(14) 0.045(9) Uiso 1 1 d . . .
H40C H 0.483(3) -0.0608(18) 0.5660(15) 0.055(10) Uiso 1 1 d . . .
H46A H 0.750(3) 0.239(2) 0.7942(16) 0.060(11) Uiso 1 1 d . . .
H46B H 0.654(3) 0.219(2) 0.7521(19) 0.071(13) Uiso 1 1 d . . .
H46C H 0.669(4) 0.184(2) 0.808(2) 0.085(13) Uiso 1 1 d . . .
H48A H 0.885(3) -0.127(2) 0.6573(16) 0.058(10) Uiso 1 1 d . . .
H48B H 0.985(4) -0.084(2) 0.6887(18) 0.074(12) Uiso 1 1 d . . .
H48C H 0.918(3) -0.057(2) 0.6322(19) 0.070(13) Uiso 1 1 d . . .
H52A' H 0.864(3) -0.0891(19) 0.7989(17) 0.062(11) Uiso 1 1 d . . .
H52B' H 0.803(3) -0.143(2) 0.7567(16) 0.064(11) Uiso 1 1 d . . .
H52C H 0.736(4) -0.089(2) 0.7802(19) 0.080(15) Uiso 1 1 d . . .
H61A H 0.343(4) 0.351(3) 0.640(2) 0.093(16) Uiso 1 1 d . . .
H61B H 0.401(4) 0.268(3) 0.636(2) 0.115(18) Uiso 1 1 d . . .
H65A H 0.102(5) 0.331(3) 0.647(2) 0.119(19) Uiso 1 1 d . . .
H65B H 0.135(5) 0.249(3) 0.669(2) 0.12(2) Uiso 1 1 d . . .
H71A H 0.310(3) 0.142(2) 0.6228(17) 0.070(12) Uiso 1 1 d . . .
H71B H 0.182(3) 0.1453(19) 0.6251(16) 0.063(11) Uiso 1 1 d . . .
H72A H 0.215(5) 0.023(3) 0.622(3) 0.16(2) Uiso 1 1 d . . .
H72B H 0.286(3) 0.037(2) 0.5777(18) 0.061(13) Uiso 1 1 d . . .
H73A H 0.066(5) 0.063(3) 0.541(2) 0.126(19) Uiso 1 1 d . . .
H73B H 0.165(4) 0.007(2) 0.5084(19) 0.087(14) Uiso 1 1 d . . .
H74A H 0.269(2) 0.1248(14) 0.5114(11) 0.024(6) Uiso 1 1 d . . .
H74B H 0.110(5) 0.136(3) 0.469(2) 0.126(19) Uiso 1 1 d . . .

loop_
_atom_site_aniso_label
_atom_site_aniso_U_11
_atom_site_aniso_U_22
_atom_site_aniso_U_33
_atom_site_aniso_U_23
_atom_site_aniso_U_13
_atom_site_aniso_U_12
C1 0.0239(11) 0.0212(11) 0.0226(11) 0.0001(9) 0.0031(8) -0.0004(8)
C2 0.0267(11) 0.0238(11) 0.0225(11) -0.0023(9) 0.0043(9) -0.0053(9)
C3 0.0341(13) 0.0222(11) 0.0321(12) -0.0030(10) 0.0091(10) -0.0013(9)
C4 0.0354(13) 0.0202(11) 0.0348(13) 0.0039(10) 0.0099(10) -0.0029(9)
C5 0.0291(12) 0.0261(12) 0.0257(11) 0.0018(9) 0.0077(9) -0.0045(9)
C6 0.079(3) 0.0242(14) 0.0381(16) 0.0064(12) -0.0048(17) -0.0136(15)
C7 0.0413(17) 0.0431(18) 0.055(2) -0.0232(16) 0.0009(14) 0.0094(14)
C8 0.0293(12) 0.0392(14) 0.0328(13) -0.0116(11) 0.0050(10) -0.0083(11)
C9 0.0455(17) 0.0387(16) 0.057(2) -0.0191(15) 0.0081(15) -0.0124(13)
C10 0.0382(16) 0.062(2) 0.0389(16) -0.0108(15) -0.0040(13) -0.0107(15)
C11 0.0384(15) 0.054(2) 0.0483(19) -0.0172(16) 0.0166(14) -0.0166(14)
C12 0.0420(15) 0.0372(15) 0.0267(13) 0.0045(11) 0.0118(11) 0.0003(13)
C13 0.058(2) 0.0289(15) 0.0512(19) -0.0049(14) 0.0196(16) 0.0080(14)
C14 0.066(2) 0.0254(14) 0.057(2) 0.0144(14) 0.0235(17) 0.0028(14)
C15 0.0434(17) 0.0471(18) 0.0409(16) 0.0109(14) 0.0221(14) 0.0041(14)
C21 0.0397(14) 0.0251(12) 0.0339(13) 0.0039(10) 0.0108(11) -0.0050(10)
C22 0.0513(17) 0.0388(15) 0.0436(16) 0.0183(13) 0.0141(13) 0.0031(13)
C23 0.0440(15) 0.0501(17) 0.0289(13) 0.0118(12) 0.0083(11) 0.0010(13)
C24 0.0447(15) 0.0453(16) 0.0239(12) 0.0016(11) 0.0026(11) -0.0076(12)
C31 0.0395(14) 0.0339(14) 0.0415(15) 0.0078(12) 0.0122(12) 0.0111(11)
C32 0.082(3) 0.088(3) 0.064(2) 0.022(2) 0.036(2) 0.051(2)
C33 0.085(3) 0.104(3) 0.047(2) 0.002(2) 0.0318(19) 0.045(3)
C34 0.064(2) 0.064(2) 0.0276(14) 0.0048(14) 0.0201(13) 0.0233(16)
C41 0.0283(12) 0.0342(14) 0.0401(14) -0.0006(11) 0.0071(10) -0.0084(10)
C42 0.0450(16) 0.0439(17) 0.0478(17) -0.0040(13) 0.0067(13) -0.0213(13)
C43 0.066(2) 0.0289(15) 0.0562(19) -0.0067(13) 0.0063(16) -0.0078(14)
C44 0.0557(19) 0.0501(19) 0.077(2) -0.0389(18) 0.0252(17) -0.0178(16)
C51 0.0479(19) 0.0425(19) 0.130(4) 0.010(2) 0.027(2) -0.0002(15)
C52 0.052(2) 0.154(5) 0.079(3) 0.047(3) 0.026(2) -0.001(3)
C53 0.051(2) 0.087(3) 0.102(3) -0.025(3) 0.025(2) -0.007(2)
C54 0.055(2) 0.070(3) 0.104(3) -0.008(2) 0.031(2) 0.0083(19)
C61 0.070(3) 0.082(3) 0.050(2) -0.008(2) -0.0075(18) -0.023(2)
C62 0.103(4) 0.136(5) 0.047(2) -0.011(3) -0.014(2) -0.030(3)
C63 0.127(4) 0.145(5) 0.043(2) -0.029(3) 0.024(2) -0.053(4)
C65 0.083(3) 0.095(3) 0.0317(17) -0.0079(19) 0.0147(17) 0.006(3)
C71 0.0451(17) 0.0450(17) 0.0485(18) 0.0205(14) -0.0033(14) -0.0030(14)
C72 0.091(3) 0.044(2) 0.072(3) 0.0172(19) 0.016(2) 0.008(2)
C73 0.105(4) 0.045(2) 0.068(3) -0.0062(19) 0.012(2) 0.003(2)
C74 0.106(3) 0.0398(18) 0.053(2) -0.0061(16) 0.013(2) 0.004(2)
N1 0.0278(10) 0.0278(10) 0.0268(10) -0.0029(8) 0.0024(8) -0.0048(8)
O20 0.0340(9) 0.0258(8) 0.0235(8) 0.0037(7) 0.0071(7) -0.0024(7)
O30 0.0325(9) 0.0303(9) 0.0248(8) 0.0012(7) 0.0089(7) 0.0067(7)
O40 0.0307(9) 0.0264(9) 0.0317(9) -0.0039(7) 0.0088(7) -0.0078(7)
O50 0.0314(10) 0.0540(12) 0.0459(11) 0.0087(10) 0.0111(8) 0.0037(9)
O60 0.0460(11) 0.0498(12) 0.0279(9) 0.0012(8) -0.0010(8) 0.0012(9)
O70 0.0553(12) 0.0377(11) 0.0475(12) 0.0146(9) 0.0234(10) 0.0162(9)
Si1 0.0337(3) 0.0198(3) 0.0237(3) -0.0019(2) 0.0010(3) 0.0004(2)
Cl1 0.0418(4) 0.0517(5) 0.0741(6) 0.0020(4) -0.0029(4) 0.0172(3)
Cl2 0.0813(6) 0.0780(6) 0.0281(4) 0.0189(4) 0.0031(4) -0.0130(5)
Cl10 0.0320(3) 0.0251(3) 0.0325(3) -0.0035(2) 0.0023(2) -0.0018(2)
Cl11 0.0310(3) 0.0337(3) 0.0263(3) -0.0004(2) 0.0097(2) 0.0024(2)
Cl12 0.0347(3) 0.0287(3) 0.0311(3) 0.0088(2) 0.0114(2) -0.0003(2)
Cl20 0.0459(4) 0.0433(4) 0.0676(5) -0.0114(4) -0.0025(4) -0.0155(3)
Cl21 0.0574(5) 0.0562(5) 0.0420(4) 0.0085(3) -0.0140(3) 0.0067(4)
Cl22 0.0305(3) 0.0814(6) 0.0709(5) -0.0188(5) 0.0055(3) 0.0122(4)
Ga1 0.03297(15) 0.03279(16) 0.02711(15) 0.00686(11) 0.00085(11) 0.00104(11)
Ga2 0.02705(14) 0.03488(16) 0.03564(16) -0.00405(12) -0.00225(11) 0.00027(11)
Mg1 0.0249(4) 0.0209(4) 0.0231(4) 0.0007(3) 0.0061(3) -0.0017(3)
Mg2 0.0301(4) 0.0309(4) 0.0265(4) 0.0046(3) 0.0062(3) 0.0043(3)

loop_
_atom_type_symbol
_atom_type_description
_atom_type_scat_dispersion_real
_atom_type_scat_dispersion_imag
_atom_type_scat_source
C C 0.0033 0.0016 'International Tables Vol C Tables 4.2.6.8 and 6.1.1.4'
H H 0.0000 0.0000 'International Tables Vol C Tables 4.2.6.8 and 6.1.1.4'
N N 0.0061 0.0033 'International Tables Vol C Tables 4.2.6.8 and 6.1.1.4'
O O 0.0106 0.0060 'International Tables Vol C Tables 4.2.6.8 and 6.1.1.4'
Si Si 0.0817 0.0704 'International Tables Vol C Tables 4.2.6.8 and 6.1.1.4'
Cl Cl 0.1484 0.1585 'International Tables Vol C Tables 4.2.6.8 and 6.1.1.4'
Ga Ga 0.2307 1.6083 'International Tables Vol C Tables 4.2.6.8 and 6.1.1.4'
Mg Mg 0.0486 0.0363 'International Tables Vol C Tables 4.2.6.8 and 6.1.1.4'

loop_
_geom_angle_atom_site_label_1
_geom_angle_atom_site_label_2
_geom_angle_atom_site_label_3
_geom_angle
_geom_angle_site_symmetry_1
_geom_angle_site_symmetry_3
_geom_angle_publ_flag
C5 C1 C2 103.30(19) . . ?
C5 C1 Si1 111.02(16) . . ?
C2 C1 Si1 113.63(15) . . ?
C5 C1 Ga2 105.43(15) . . ?
C2 C1 Ga2 105.56(15) . . ?
Si1 C1 Ga2 116.73(11) . . ?
C3 C2 C1 110.2(2) . . ?
C3 C2 C12 124.1(2) . . ?
C1 C2 C12 125.6(2) . . ?
C2 C3 C4 108.5(2) . . ?
C2 C3 C13 127.4(2) . . ?
C4 C3 C13 124.0(2) . . ?
C5 C4 C3 109.4(2) . . ?
C5 C4 C14 125.8(2) . . ?
C3 C4 C14 123.9(2) . . ?
C5 C4 Ga1 72.70(14) . . ?
C3 C4 Ga1 96.89(15) . . ?
C14 C4 Ga1 107.5(2) . . ?
C4 C5 C1 108.6(2) . . ?
C4 C5 C15 124.9(2) . . ?
C1 C5 C15 125.0(2) . . ?
C4 C5 Ga1 73.76(15) . . ?
C1 C5 Ga1 96.71(14) . . ?
C15 C5 Ga1 108.96(19) . . ?
N1 C8 C10 110.2(2) . . ?
N1 C8 C9 110.1(2) . . ?
C10 C8 C9 107.9(3) . . ?
N1 C8 C11 109.9(2) . . ?
C10 C8 C11 109.5(3) . . ?
C9 C8 C11 109.2(3) . . ?
O20 C21 C22 104.3(2) . . ?
C21 C22 C23 102.5(2) . . ?
C22 C23 C24 103.5(2) . . ?
O20 C24 C23 105.9(2) . . ?
O30 C31 C32 106.1(2) . . ?
C33 C32 C31 107.8(3) . . ?
C32 C33 C34 108.5(3) . . ?
C33 C34 O30 107.0(3) . . ?
O40 C41 C42 105.3(2) . . ?
C43 C42 C41 103.2(2) . . ?
C44 C43 C42 103.8(3) . . ?
O40 C44 C43 106.5(3) . . ?
O50 C51 C52 102.5(3) . . ?
C53 C52 C51 105.0(3) . . ?
C54 C53 C52 100.2(3) . . ?
C53 C54 O50 108.3(3) . . ?
O60 C61 C62 103.9(4) . . ?
C61 C62 C63 105.7(4) . . ?
C65 C63 C62 106.1(4) . . ?
O60 C65 C63 106.0(4) . . ?
O70 C71 C72 105.7(3) . . ?
C71 C72 C73 104.1(3) . . ?
C74 C73 C72 104.2(4) . . ?
C73 C74 O70 105.3(3) . . ?
C8 N1 Si1 126.27(17) . . ?
C8 N1 Ga1 118.42(16) . . ?
Si1 N1 Ga1 115.31(11) . . ?
C21 O20 C24 109.08(18) . . ?
C21 O20 Mg1 124.09(14) . . ?
C24 O20 Mg1 123.63(15) . . ?
C34 O30 C31 108.65(19) . . ?
C34 O30 Mg1 123.11(16) . . ?
C31 O30 Mg1 127.69(15) . . ?
C41 O40 C44 108.7(2) . . ?
C41 O40 Mg1 120.57(14) . . ?
C44 O40 Mg1 122.85(17) . . ?
C54 O50 C51 104.9(3) . . ?
C54 O50 Mg2 120.4(2) . . ?
C51 O50 Mg2 122.42(18) . . ?
C61 O60 C65 109.6(3) . . ?
C61 O60 Mg2 123.9(2) . . ?
C65 O60 Mg2 123.0(2) . . ?
C71 O70 C74 107.8(2) . . ?
C71 O70 Mg2 122.14(19) . . ?
C74 O70 Mg2 121.2(2) . . ?
N1 Si1 C7 112.81(14) . . ?
N1 Si1 C6 116.71(16) . . ?
C7 Si1 C6 105.13(19) . . ?
N1 Si1 C1 100.76(10) . . ?
C7 Si1 C1 111.85(14) . . ?
C6 Si1 C1 109.71(12) . . ?
Mg1 Cl10 Mg2 77.17(4) . . ?
Mg2 Cl11 Mg1 77.29(3) . . ?
Mg1 Cl12 Mg2 78.29(3) . . ?
N1 Ga1 Cl2 118.70(7) . . ?
N1 Ga1 Cl1 116.41(7) . . ?
Cl2 Ga1 Cl1 103.14(4) . . ?
N1 Ga1 C5 92.08(8) . . ?
Cl2 Ga1 C5 100.14(6) . . ?
Cl1 Ga1 C5 126.53(7) . . ?
N1 Ga1 C4 116.27(8) . . ?
Cl2 Ga1 C4 105.09(7) . . ?
Cl1 Ga1 C4 93.62(7) . . ?
C5 Ga1 C4 33.54(8) . . ?
C1 Ga2 Cl21 113.91(7) . . ?
C1 Ga2 Cl20 107.92(7) . . ?
Cl21 Ga2 Cl20 107.97(4) . . ?
C1 Ga2 Cl22 116.28(7) . . ?
Cl21 Ga2 Cl22 104.13(4) . . ?
Cl20 Ga2 Cl22 106.11(4) . . ?
O20 Mg1 O30 89.06(7) . . ?
O20 Mg1 O40 90.01(7) . . ?
O30 Mg1 O40 91.32(8) . . ?
O20 Mg1 Cl12 175.48(6) . . ?
O30 Mg1 Cl12 94.69(6) . . ?
O40 Mg1 Cl12 87.37(6) . . ?
O20 Mg1 Cl10 97.25(6) . . ?
O30 Mg1 Cl10 90.84(6) . . ?
O40 Mg1 Cl10 172.46(6) . . ?
Cl12 Mg1 Cl10 85.25(3) . . ?
O20 Mg1 Cl11 90.71(6) . . ?
O30 Mg1 Cl11 174.25(6) . . ?
O40 Mg1 Cl11 94.42(6) . . ?
Cl12 Mg1 Cl11 85.81(3) . . ?
Cl10 Mg1 Cl11 83.49(4) . . ?
O20 Mg1 Mg2 128.28(6) . . ?
O30 Mg1 Mg2 125.47(6) . . ?
O40 Mg1 Mg2 121.75(6) . . ?
Cl12 Mg1 Mg2 50.88(3) . . ?
Cl10 Mg1 Mg2 51.64(3) . . ?
Cl11 Mg1 Mg2 51.02(3) . . ?
O60 Mg2 O50 90.45(9) . . ?
O60 Mg2 O70 90.41(9) . . ?
O50 Mg2 O70 90.13(9) . . ?
O60 Mg2 Cl12 95.60(7) . . ?
O50 Mg2 Cl12 173.15(7) . . ?
O70 Mg2 Cl12 86.62(7) . . ?
O60 Mg2 Cl11 172.55(7) . . ?
O50 Mg2 Cl11 88.12(7) . . ?
O70 Mg2 Cl11 96.90(7) . . ?
Cl12 Mg2 Cl11 86.28(3) . . ?
O60 Mg2 Cl10 89.34(7) . . ?
O50 Mg2 Cl10 98.43(7) . . ?
O70 Mg2 Cl10 171.43(7) . . ?
Cl12 Mg2 Cl10 84.88(4) . . ?
Cl11 Mg2 Cl10 83.64(3) . . ?
O60 Mg2 Mg1 124.76(7) . . ?
O50 Mg2 Mg1 127.30(7) . . ?
O70 Mg2 Mg1 122.97(7) . . ?
Cl12 Mg2 Mg1 50.83(3) . . ?
Cl11 Mg2 Mg1 51.69(2) . . ?
Cl10 Mg2 Mg1 51.19(2) . . ?

loop_
_geom_bond_atom_site_label_1
_geom_bond_atom_site_label_2
_geom_bond_distance
_geom_bond_site_symmetry_2
_geom_bond_publ_flag
C1 C5 1.490(3) . ?
C1 C2 1.495(3) . ?
C1 Si1 1.913(2) . ?
C1 Ga2 2.021(2) . ?
C2 C3 1.357(3) . ?
C2 C12 1.499(3) . ?
C3 C4 1.450(3) . ?
C3 C13 1.497(4) . ?
C4 C5 1.385(3) . ?
C4 C14 1.509(4) . ?
C4 Ga1 2.406(3) . ?
C5 C15 1.504(4) . ?
C5 Ga1 2.392(3) . ?
C6 Si1 1.873(3) . ?
C7 Si1 1.870(3) . ?
C8 N1 1.499(3) . ?
C8 C10 1.523(4) . ?
C8 C9 1.526(4) . ?
C8 C11 1.530(4) . ?
C21 O20 1.451(3) . ?
C21 C22 1.507(4) . ?
C22 C23 1.510(4) . ?
C23 C24 1.519(4) . ?
C24 O20 1.460(3) . ?
C31 O30 1.456(3) . ?
C31 C32 1.484(4) . ?
C32 C33 1.427(5) . ?
C33 C34 1.448(5) . ?
C34 O30 1.448(3) . ?
C41 O40 1.450(3) . ?
C41 C42 1.505(4) . ?
C42 C43 1.495(5) . ?
C43 C44 1.492(4) . ?
C44 O40 1.456(3) . ?
C51 O50 1.477(4) . ?
C51 C52 1.511(6) . ?
C52 C53 1.440(6) . ?
C53 C54 1.427(6) . ?
C54 O50 1.474(4) . ?
C61 O60 1.455(4) . ?
C61 C62 1.482(6) . ?
C62 C63 1.498(7) . ?
C63 C65 1.478(6) . ?
C65 O60 1.470(4) . ?
C71 O70 1.449(4) . ?
C71 C72 1.495(5) . ?
C72 C73 1.501(6) . ?
C73 C74 1.470(6) . ?
C74 O70 1.524(4) . ?
N1 Si1 1.725(2) . ?
N1 Ga1 1.864(2) . ?
O20 Mg1 2.0524(18) . ?
O30 Mg1 2.0856(18) . ?
O40 Mg1 2.0936(18) . ?
O50 Mg2 2.073(2) . ?
O60 Mg2 2.069(2) . ?
O70 Mg2 2.101(2) . ?
Cl1 Ga1 2.2071(10) . ?
Cl2 Ga1 2.1962(9) . ?
Cl10 Mg1 2.5088(11) . ?
Cl10 Mg2 2.5248(12) . ?
Cl11 Mg2 2.5018(11) . ?
Cl11 Mg1 2.5250(12) . ?
Cl12 Mg1 2.4856(10) . ?
Cl12 Mg2 2.4871(14) . ?
Cl20 Ga2 2.2030(10) . ?
Cl21 Ga2 2.2013(9) . ?
Cl22 Ga2 2.2037(10) . ?
Mg1 Mg2 3.1392(14) . ?
